data_2011302
loop_
_publ_author_name
'Li, Shu-Jin'
'Zhang, De-Chun'
'Huang, Zhong-Lin'
'Zhang, Yan-Qiu'
'Yu, Kai-Bei'

_publ_section_title
;
 4-[2-(4-Methoxyphenyl)ethenyl]-<i>N</i>-methylpyridinium
 tetraphenylborate
;
_journal_issue 9
_journal_name_full 'Acta Crystallographica Section C'
_journal_page_first 1122
_journal_page_last 1123
_journal_paper_doi 10.1107/S0108270100007538
_journal_volume 56
_journal_year 2000
_chemical_formula_moiety 'C15 H16 N O + , C24 H20 B -'
_chemical_formula_sum 'C39 H36 B N O'
_chemical_formula_weight 545.50
_chemical_melting_point 509.5(5)
_chemical_name_common
;
N-methyl-4'-methoxy-4-stilbazolium tetraphenylborate
;
_chemical_name_systematic
;
4-[2-(4-methoxyphenyl)ethenyl]-N-methylpyridinum tetraphenylborate
;
_space_group_IT_number 14
_symmetry_cell_setting monoclinic
_symmetry_space_group_name_Hall '-P 2ybc'
_symmetry_space_group_name_H-M 'P 1 21/c 1'
_audit_creation_method SHELXL-97
_cell_angle_alpha 90.00
_cell_angle_beta 99.160(10)
_cell_angle_gamma 90.00
_cell_formula_units_Z 4
_cell_length_a 13.029(2)
_cell_length_b 10.819(2)
_cell_length_c 21.660(3)
_cell_measurement_reflns_used 26
_cell_measurement_temperature 296(2)
_cell_measurement_theta_max 17.23
_cell_measurement_theta_min 3.81
_cell_volume 3014.3(8)
_computing_cell_refinement XSCANS
_computing_data_collection 'XSCANS (Siemens, 1994)'
_computing_data_reduction 'SHELXTL (Sheldrick, 1995)'
_computing_molecular_graphics SHELXTL
_computing_publication_material SHELXTL
_computing_structure_refinement 'SHELXL97 (Sheldrick, 1997)'
_computing_structure_solution 'SHELXS97 (Sheldrick, 1997)'
_diffrn_ambient_temperature 296(2)
_diffrn_measured_fraction_theta_full .999
_diffrn_measured_fraction_theta_max .999
_diffrn_measurement_device_type 'Siemens P4'
_diffrn_measurement_method '\w scans'
_diffrn_radiation_monochromator graphite
_diffrn_radiation_source 'normal-focus sealed tube'
_diffrn_radiation_type MoK\a
_diffrn_radiation_wavelength .71073
_diffrn_reflns_av_R_equivalents .010
_diffrn_reflns_av_sigmaI/netI .040
_diffrn_reflns_limit_h_max 15
_diffrn_reflns_limit_h_min 0
_diffrn_reflns_limit_k_max 12
_diffrn_reflns_limit_k_min -1
_diffrn_reflns_limit_l_max 25
_diffrn_reflns_limit_l_min -25
_diffrn_reflns_number 6502
_diffrn_reflns_theta_full 25.01
_diffrn_reflns_theta_max 25.01
_diffrn_reflns_theta_min 1.58
_diffrn_standards_decay_% 2.74
_diffrn_standards_interval_count 97
_diffrn_standards_number 3
_exptl_absorpt_coefficient_mu .070
_exptl_absorpt_correction_type none
_exptl_absorpt_process_details 'XSCANS (Siemens, 1994)'
_exptl_crystal_colour yellow-green
_exptl_crystal_density_diffrn 1.202
_exptl_crystal_density_meas ?
_exptl_crystal_description granular
_exptl_crystal_F_000 1160
_exptl_crystal_size_max .60
_exptl_crystal_size_mid .56
_exptl_crystal_size_min .52
_refine_diff_density_max .13
_refine_diff_density_min -.11
_refine_ls_extinction_coef .0103(7)
_refine_ls_extinction_method 'SHELXL97 (Sheldrick, 1997)'
_refine_ls_goodness_of_fit_ref .868
_refine_ls_hydrogen_treatment constr
_refine_ls_matrix_type full
_refine_ls_number_parameters 382
_refine_ls_number_reflns 5318
_refine_ls_number_restraints 0
_refine_ls_restrained_S_all .868
_refine_ls_R_factor_all .070
_refine_ls_R_factor_gt .036
_refine_ls_shift/su_max <0.001
_refine_ls_shift/su_mean .000
_refine_ls_structure_factor_coef Fsqd
_refine_ls_weighting_details 'calc w = 1/[\s^2^(Fo^2^)+(0.047P)^2^] where P=(Fo^2^+2Fc^2^)/3'
_refine_ls_weighting_scheme calc
_refine_ls_wR_factor_ref .088
_reflns_number_gt 3204
_reflns_number_total 5318
_reflns_threshold_expression I>2\s(I)
_cod_data_source_file da1127.cif
_cod_data_source_block I
_cod_depositor_comments
;
The following automatic conversions were performed:

'_chemical_melting_point' value '509-510' was changed to '509.5(5)' -
the average value was taken and precision was estimated.

Automatic conversion script
Id: cif_fix_values 1646 2011-03-28 12:23:43Z adriana 

The following automatic conversions were performed:

'_chemical_melting_point' value '509-510' was changed to '509.5(5)' -
the average value was taken and precision was estimated.

Automatic conversion script
Id: cif_fix_values 1715 2011-07-08 13:25:40Z adriana 

The following automatic conversions were performed:

'_exptl_crystal_density_meas' value 'not measured' was changed to '?'
- the value is perceived as not measured.

Automatic conversion script
Id: cif_fix_values 3008 2015-01-20 13:52:24Z robertas 
;
_cod_original_sg_symbol_H-M 'P 21/c'
_cod_database_code 2011302
_cod_database_fobs_code 2011302

loop_
_symmetry_equiv_pos_as_xyz
'x, y, z'
'-x, y+1/2, -z+1/2'
'-x, -y, -z'
'x, -y-1/2, z-1/2'

loop_
_atom_site_label
_atom_site_fract_x
_atom_site_fract_y
_atom_site_fract_z
_atom_site_U_iso_or_equiv
_atom_site_adp_type
_atom_site_calc_flag
_atom_site_refinement_flags
_atom_site_occupancy
_atom_site_disorder_assembly
_atom_site_disorder_group
_atom_site_type_symbol
O .10266(9) .19999(12) .53477(6) .0769(4) Uani d . 1 . . O
N .29052(10) -.74021(13) .65390(6) .0595(4) Uani d . 1 . . N
B .69076(13) -.64864(16) .65696(7) .0442(4) Uani d . 1 . . B
C1 .33552(16) -.86130(17) .67301(8) .0823(6) Uani d . 1 . . C
H1A .3487 -.9059 .6368 .099 Uiso calc R 1 . . H
H1B .2877 -.9072 .6936 .099 Uiso calc R 1 . . H
H1C .3995 -.8500 .7012 .099 Uiso calc R 1 . . H
C2 .22191(14) -.68803(17) .68588(8) .0672(5) Uani d . 1 . . C
H2 .1996 -.7314 .7184 .081 Uiso calc R 1 . . H
C3 .18459(13) -.57303(18) .67152(8) .0665(5) Uani d . 1 . . C
H3 .1369 -.5388 .6943 .080 Uiso calc R 1 . . H
C4 .21622(12) -.50480(16) .62314(7) .0541(4) Uani d . 1 . . C
C5 .28438(12) -.56409(16) .58945(7) .0597(4) Uani d . 1 . . C
H5 .3053 -.5246 .5554 .072 Uiso calc R 1 . . H
C6 .32044(13) -.67866(17) .60586(7) .0638(5) Uani d . 1 . . C
H6 .3672 -.7158 .5833 .077 Uiso calc R 1 . . H
C7 .18011(13) -.37902(17) .61133(7) .0614(5) Uani d . 1 . . C
H7 .1262 -.3529 .6316 .074 Uiso calc R 1 . . H
C8 .21639(12) -.29757(16) .57449(7) .0590(4) Uani d . 1 . . C
H8 .2672 -.3256 .5522 .071 Uiso calc R 1 . . H
C9 .18524(12) -.16908(16) .56520(7) .0552(4) Uani d . 1 . . C
C10 .10596(13) -.11727(17) .59262(8) .0674(5) Uani d . 1 . . C
H10 .0718 -.1664 .6182 .081 Uiso calc R 1 . . H
C11 .07637(14) .00368(17) .58330(8) .0665(5) Uani d . 1 . . C
H11 .0228 .0354 .6023 .080 Uiso calc R 1 . . H
C12 .12592(13) .07825(17) .54584(7) .0591(4) Uani d . 1 . . C
C13 .20576(13) .02960(18) .51816(8) .0679(5) Uani d . 1 . . C
H13 .2400 .0795 .4930 .082 Uiso calc R 1 . . H
C14 .23460(13) -.09173(18) .52766(7) .0645(5) Uani d . 1 . . C
H14 .2882 -.1230 .5086 .077 Uiso calc R 1 . . H
C15 .01622(14) .25046(17) .55875(9) .0774(5) Uani d . 1 . . C
H15A -.0453 .2044 .5428 .093 Uiso calc R 1 . . H
H15B .0069 .3353 .5460 .093 Uiso calc R 1 . . H
H15C .0287 .2458 .6036 .093 Uiso calc R 1 . . H
C16 .61630(11) -.63389(13) .71136(6) .0420(3) Uani d . 1 . . C
C17 .63123(12) -.69754(14) .76809(7) .0549(4) Uani d . 1 . . C
H17 .6890 -.7487 .7773 .066 Uiso calc R 1 . . H
C18 .56405(14) -.68797(16) .81118(8) .0655(5) Uani d . 1 . . C
H18 .5767 -.7335 .8480 .079 Uiso calc R 1 . . H
C19 .47916(13) -.61218(16) .80010(8) .0632(5) Uani d . 1 . . C
H19 .4343 -.6054 .8293 .076 Uiso calc R 1 . . H
C20 .46104(12) -.54604(15) .74514(7) .0581(4) Uani d . 1 . . C
H20 .4042 -.4932 .7372 .070 Uiso calc R 1 . . H
C21 .52774(11) -.55848(14) .70190(7) .0497(4) Uani d . 1 . . C
H21 .5131 -.5146 .6646 .060 Uiso calc R 1 . . H
C22 .74043(11) -.51675(14) .63833(6) .0460(4) Uani d . 1 . . C
C23 .71699(12) -.39954(14) .65789(7) .0527(4) Uani d . 1 . . C
H23 .6677 -.3920 .6843 .063 Uiso calc R 1 . . H
C24 .76355(14) -.29307(15) .63989(8) .0642(5) Uani d . 1 . . C
H24 .7452 -.2167 .6545 .077 Uiso calc R 1 . . H
C25 .83580(14) -.29923(18) .60106(8) .0693(5) Uani d . 1 . . C
H25 .8671 -.2278 .5890 .083 Uiso calc R 1 . . H
C26 .86168(14) -.41300(19) .58002(8) .0759(5) Uani d . 1 . . C
H26 .9108 -.4190 .5533 .091 Uiso calc R 1 . . H
C27 .81494(13) -.51884(16) .59837(8) .0660(5) Uani d . 1 . . C
H27 .8339 -.5947 .5835 .079 Uiso calc R 1 . . H
C28 .61428(11) -.70558(13) .59592(6) .0441(4) Uani d . 1 . . C
C29 .58404(12) -.64129(14) .54018(6) .0523(4) Uani d . 1 . . C
H29 .6113 -.5628 .5362 .063 Uiso calc R 1 . . H
C30 .51534(13) -.68871(17) .49038(7) .0626(5) Uani d . 1 . . C
H30 .4968 -.6417 .4544 .075 Uiso calc R 1 . . H
C31 .47465(13) -.80478(18) .49410(8) .0653(5) Uani d . 1 . . C
H31 .4297 -.8378 .4605 .078 Uiso calc R 1 . . H
C32 .50112(12) -.87181(15) .54827(8) .0593(4) Uani d . 1 . . C
H32 .4740 -.9506 .5515 .071 Uiso calc R 1 . . H
C33 .56820(11) -.82186(14) .59802(7) .0503(4) Uani d . 1 . . C
H33 .5833 -.8679 .6346 .060 Uiso calc R 1 . . H
C34 .79047(11) -.73873(14) .68235(7) .0460(4) Uani d . 1 . . C
C35 .80708(12) -.85890(15) .66266(7) .0547(4) Uani d . 1 . . C
H35 .7582 -.8940 .6316 .066 Uiso calc R 1 . . H
C36 .89368(15) -.92842(17) .68753(9) .0668(5) Uani d . 1 . . C
H36 .9005 -1.0090 .6738 .080 Uiso calc R 1 . . H
C37 .96907(14) -.87920(19) .73217(9) .0705(5) Uani d . 1 . . C
H37 1.0274 -.9252 .7485 .085 Uiso calc R 1 . . H
C38 .95669(13) -.76085(18) .75218(8) .0663(5) Uani d . 1 . . C
H38 1.0074 -.7254 .7820 .080 Uiso calc R 1 . . H
C39 .86929(12) -.69418(15) .72819(7) .0578(4) Uani d . 1 . . C
H39 .8624 -.6148 .7435 .069 Uiso calc R 1 . . H

loop_
_atom_site_aniso_label
_atom_site_aniso_U_11
_atom_site_aniso_U_22
_atom_site_aniso_U_33
_atom_site_aniso_U_12
_atom_site_aniso_U_13
_atom_site_aniso_U_23
O .0729(8) .0727(9) .0892(9) .0025(7) .0258(7) .0152(7)
N .0592(9) .0726(10) .0466(8) .0076(8) .0077(7) -.0002(7)
B .0484(10) .0422(10) .0430(9) .0007(8) .0101(8) .0015(8)
C1 .0983(15) .0854(15) .0637(11) .0269(12) .0145(11) .0150(10)
C2 .0722(12) .0813(14) .0514(10) .0039(11) .0201(9) .0045(10)
C3 .0659(12) .0800(13) .0590(11) .0078(10) .0265(9) -.0017(10)
C4 .0501(10) .0646(11) .0479(9) .0012(9) .0085(8) -.0067(8)
C5 .0613(11) .0704(12) .0500(9) .0059(10) .0168(8) .0017(9)
C6 .0652(11) .0808(13) .0486(10) .0114(10) .0186(8) -.0014(9)
C7 .0560(10) .0738(13) .0575(10) .0026(10) .0186(9) -.0064(9)
C8 .0515(10) .0763(12) .0501(9) .0017(9) .0103(8) -.0078(9)
C9 .0492(9) .0711(12) .0460(9) .0001(9) .0097(7) -.0022(8)
C10 .0704(12) .0703(13) .0674(11) -.0024(10) .0293(10) .0073(9)
C11 .0636(11) .0751(13) .0668(11) .0019(10) .0290(9) .0036(10)
C12 .0542(10) .0687(12) .0541(10) -.0034(9) .0071(8) .0046(9)
C13 .0549(11) .0853(14) .0676(11) -.0020(10) .0221(9) .0159(10)
C14 .0508(10) .0870(14) .0587(10) .0036(10) .0186(8) .0055(10)
C15 .0711(13) .0777(13) .0830(13) .0075(11) .0114(11) .0008(10)
C16 .0449(8) .0392(8) .0413(8) -.0059(7) .0054(6) -.0033(7)
C17 .0581(10) .0591(10) .0491(9) .0033(9) .0137(8) .0072(8)
C18 .0745(12) .0751(12) .0511(9) -.0029(11) .0220(9) .0107(9)
C19 .0604(11) .0764(12) .0585(11) -.0127(10) .0264(9) -.0143(10)
C20 .0492(10) .0617(11) .0643(11) -.0005(9) .0120(8) -.0120(9)
C21 .0516(9) .0511(10) .0466(9) -.0035(8) .0080(7) -.0015(7)
C22 .0482(9) .0490(10) .0410(8) -.0010(8) .0073(7) .0015(7)
C23 .0603(10) .0503(10) .0489(9) -.0081(9) .0131(8) -.0009(8)
C24 .0769(12) .0496(10) .0650(11) -.0081(9) .0078(10) .0031(9)
C25 .0707(12) .0657(13) .0700(12) -.0163(10) .0072(10) .0185(10)
C26 .0701(12) .0855(15) .0788(13) -.0094(11) .0323(10) .0165(11)
C27 .0709(12) .0576(11) .0762(12) .0005(9) .0319(10) .0046(9)
C28 .0492(9) .0438(9) .0417(8) .0051(7) .0146(7) -.0017(7)
C29 .0625(10) .0528(10) .0430(9) .0039(8) .0131(8) -.0007(8)
C30 .0687(11) .0770(13) .0419(9) .0161(10) .0084(8) -.0043(9)
C31 .0595(11) .0835(14) .0515(10) .0049(10) .0050(8) -.0246(10)
C32 .0587(10) .0583(11) .0626(10) -.0052(9) .0150(9) -.0194(9)
C33 .0552(10) .0494(10) .0476(9) .0014(8) .0122(7) -.0028(8)
C34 .0489(9) .0486(10) .0429(8) -.0025(8) .0149(7) .0017(7)
C35 .0592(10) .0519(10) .0558(10) .0029(9) .0182(8) .0030(8)
C36 .0723(13) .0571(11) .0774(12) .0146(10) .0319(11) .0105(10)
C37 .0593(12) .0825(15) .0741(12) .0226(11) .0240(10) .0258(11)
C38 .0506(10) .0881(14) .0600(11) .0029(10) .0083(9) .0084(10)
C39 .0540(10) .0599(11) .0602(10) .0031(9) .0108(8) -.0005(9)

loop_
_atom_type_symbol
_atom_type_description
_atom_type_scat_dispersion_real
_atom_type_scat_dispersion_imag
_atom_type_scat_source
C C .0033 .0016 'International Tables Vol C Tables 4.2.6.8 and 6.1.1.4'
H H .0000 .0000 'International Tables Vol C Tables 4.2.6.8 and 6.1.1.4'
B B .0013 .0007 'International Tables Vol C Tables 4.2.6.8 and 6.1.1.4'
N N .0061 .0033 'International Tables Vol C Tables 4.2.6.8 and 6.1.1.4'
O O .0106 .0060 'International Tables Vol C Tables 4.2.6.8 and 6.1.1.4'

loop_
_geom_angle_atom_site_label_1
_geom_angle_atom_site_label_2
_geom_angle_atom_site_label_3
_geom_angle
_geom_angle_publ_flag
C12 O C15 118.24(14) y
C2 N C6 119.41(15) y
C2 N C1 119.98(15) y
C6 N C1 120.56(14) y
C22 B C28 109.87(12) y
C22 B C34 105.98(12) y
C28 B C34 113.07(12) y
C22 B C16 113.01(12) y
C28 B C16 105.12(11) y
C34 B C16 109.94(11) y
N C2 C3 120.88(16) ?
C2 C3 C4 121.34(16) ?
C5 C4 C3 116.02(16) ?
C5 C4 C7 123.80(15) ?
C3 C4 C7 120.16(15) ?
C6 C5 C4 120.54(15) ?
N C6 C5 121.72(15) ?
C8 C7 C4 126.42(16) y
C7 C8 C9 126.94(15) y
C10 C9 C14 116.80(17) ?
C10 C9 C8 122.48(15) ?
C14 C9 C8 120.71(15) ?
C11 C10 C9 122.23(16) ?
C10 C11 C12 119.97(16) ?
O C12 C11 123.91(16) ?
O C12 C13 116.88(16) ?
C11 C12 C13 119.20(17) ?
C14 C13 C12 120.37(16) ?
C13 C14 C9 121.42(16) ?
C17 C16 C21 114.35(13) ?
C17 C16 B 124.50(13) ?
C21 C16 B 121.08(12) ?
C18 C17 C16 122.94(15) ?
C19 C18 C17 120.55(15) ?
C18 C19 C20 119.09(15) ?
C19 C20 C21 119.71(15) ?
C20 C21 C16 123.34(14) ?
C23 C22 C27 114.32(14) ?
C23 C22 B 127.21(13) ?
C27 C22 B 118.47(14) ?
C22 C23 C24 123.13(15) ?
C25 C24 C23 120.67(17) ?
C24 C25 C26 118.68(17) ?
C25 C26 C27 120.24(16) ?
C26 C27 C22 122.97(16) ?
C29 C28 C33 114.42(14) ?
C29 C28 B 124.13(13) ?
C33 C28 B 121.31(13) ?
C30 C29 C28 123.21(15) ?
C31 C30 C29 120.09(16) ?
C30 C31 C32 119.11(16) ?
C31 C32 C33 119.97(16) ?
C32 C33 C28 123.17(15) ?
C39 C34 C35 114.00(14) ?
C39 C34 B 119.02(13) ?
C35 C34 B 126.98(14) ?
C36 C35 C34 122.74(16) ?
C37 C36 C35 120.59(17) ?
C38 C37 C36 118.61(17) ?
C37 C38 C39 120.13(18) ?
C38 C39 C34 123.90(16) ?

loop_
_geom_bond_atom_site_label_1
_geom_bond_atom_site_label_2
_geom_bond_site_symmetry_2
_geom_bond_distance
_geom_bond_publ_flag
O C12 . 1.3642(19) y
O C15 . 1.4221(19) y
N C2 . 1.340(2) y
N C6 . 1.3443(19) y
N C1 . 1.468(2) y
B C22 . 1.643(2) n
B C28 . 1.643(2) n
B C34 . 1.647(2) n
B C16 . 1.649(2) n
C2 C3 . 1.354(2) ?
C3 C4 . 1.397(2) ?
C4 C5 . 1.392(2) ?
C4 C7 . 1.449(2) y
C5 C6 . 1.353(2) ?
C7 C8 . 1.325(2) y
C8 C9 . 1.453(2) y
C9 C10 . 1.389(2) ?
C9 C14 . 1.393(2) ?
C10 C11 . 1.370(2) ?
C11 C12 . 1.376(2) ?
C12 C13 . 1.385(2) ?
C13 C14 . 1.372(2) ?
C16 C17 . 1.3950(19) ?
C16 C21 . 1.4014(19) ?
C17 C18 . 1.381(2) ?
C18 C19 . 1.367(2) ?
C19 C20 . 1.377(2) ?
C20 C21 . 1.382(2) ?
C22 C23 . 1.386(2) ?
C22 C27 . 1.400(2) ?
C23 C24 . 1.386(2) ?
C24 C25 . 1.360(2) ?
C25 C26 . 1.373(2) ?
C26 C27 . 1.385(2) ?
C28 C29 . 1.3946(19) ?
C28 C33 . 1.398(2) ?
C29 C30 . 1.386(2) ?
C30 C31 . 1.370(2) ?
C31 C32 . 1.376(2) ?
C32 C33 . 1.385(2) ?
C34 C39 . 1.396(2) ?
C34 C35 . 1.396(2) ?
C35 C36 . 1.391(2) ?
C36 C37 . 1.371(2) ?
C37 C38 . 1.370(2) ?
C38 C39 . 1.378(2) ?

loop_
_geom_torsion_atom_site_label_1
_geom_torsion_atom_site_label_2
_geom_torsion_atom_site_label_3
_geom_torsion_atom_site_label_4
_geom_torsion
_geom_torsion_publ_flag
C6 N C2 C3 -1.8(2) ?
C1 N C2 C3 175.73(16) ?
N C2 C3 C4 -.1(3) ?
C2 C3 C4 C5 2.6(2) ?
C2 C3 C4 C7 -176.09(16) ?
C3 C4 C5 C6 -3.2(2) ?
C7 C4 C5 C6 175.39(16) ?
C2 N C6 C5 1.1(2) ?
C1 N C6 C5 -176.38(16) ?
C4 C5 C6 N 1.5(2) ?
C5 C4 C7 C8 -10.4(3) ?
C3 C4 C7 C8 168.18(16) y
C4 C7 C8 C9 -175.97(15) y
C7 C8 C9 C10 -3.9(3) y
C7 C8 C9 C14 176.17(16) y
C14 C9 C10 C11 .4(2) ?
C8 C9 C10 C11 -179.47(16) ?
C9 C10 C11 C12 -.2(3) ?
C15 O C12 C11 -5.8(2) y
C15 O C12 C13 175.51(14) y
C10 C11 C12 O -178.95(16) ?
C10 C11 C12 C13 -.3(3) ?
O C12 C13 C14 179.23(15) ?
C11 C12 C13 C14 .4(3) ?
C12 C13 C14 C9 -.2(3) ?
C10 C9 C14 C13 -.2(2) ?
C8 C9 C14 C13 179.66(15) ?
C22 B C16 C17 -123.47(15) ?
C28 B C16 C17 116.71(15) ?
C34 B C16 C17 -5.28(19) ?
C22 B C16 C21 59.85(17) ?
C28 B C16 C21 -59.97(17) ?
C34 B C16 C21 178.03(13) ?
C21 C16 C17 C18 .5(2) ?
B C16 C17 C18 -176.39(15) ?
C16 C17 C18 C19 -1.2(3) ?
C17 C18 C19 C20 .4(3) ?
C18 C19 C20 C21 .9(2) ?
C19 C20 C21 C16 -1.6(2) ?
C17 C16 C21 C20 .9(2) ?
B C16 C21 C20 177.89(13) ?
C28 B C22 C23 109.35(16) ?
C34 B C22 C23 -128.17(15) ?
C16 B C22 C23 -7.7(2) ?
C28 B C22 C27 -70.63(17) ?
C34 B C22 C27 51.85(17) ?
C16 B C22 C27 172.32(13) ?
C27 C22 C23 C24 -.4(2) ?
B C22 C23 C24 179.64(15) ?
C22 C23 C24 C25 .3(3) ?
C23 C24 C25 C26 .0(3) ?
C24 C25 C26 C27 -.2(3) ?
C25 C26 C27 C22 .1(3) ?
C23 C22 C27 C26 .2(2) ?
B C22 C27 C26 -179.80(16) ?
C22 B C28 C29 -9.31(19) ?
C34 B C28 C29 -127.49(15) ?
C16 B C28 C29 112.57(15) ?
C22 B C28 C33 175.26(12) ?
C34 B C28 C33 57.09(17) ?
C16 B C28 C33 -62.85(16) ?
C33 C28 C29 C30 -1.0(2) ?
B C28 C29 C30 -176.67(13) ?
C28 C29 C30 C31 -.9(2) ?
C29 C30 C31 C32 1.5(2) ?
C30 C31 C32 C33 -.1(2) ?
C31 C32 C33 C28 -1.9(2) ?
C29 C28 C33 C32 2.4(2) ?
B C28 C33 C32 178.20(13) ?
C22 B C34 C39 50.68(16) ?
C28 B C34 C39 171.10(13) ?
C16 B C34 C39 -71.76(16) ?
C22 B C34 C35 -128.85(14) ?
C28 B C34 C35 -8.4(2) ?
C16 B C34 C35 108.71(16) ?
C39 C34 C35 C36 1.1(2) ?
B C34 C35 C36 -179.30(14) ?
C34 C35 C36 C37 -1.8(2) ?
C35 C36 C37 C38 .7(2) ?
C36 C37 C38 C39 .8(2) ?
C37 C38 C39 C34 -1.5(2) ?
C35 C34 C39 C38 .5(2) ?
B C34 C39 C38 -179.12(14) ?

loop_
_cod_related_entry_id
_cod_related_entry_database
_cod_related_entry_code
1 ChemSpider 30652302
